data_1527941
loop_
_publ_author_name
'Poettgen, R.'
'Albering, J.H.'
'Kaczorowski, D.'
'Jeitschko, W.'

_publ_section_title
;
 Structure refinement of actinoid transition metal stannides An T2-x Sn2-y
 (An= Th, U; T= Co, Ni, Cu) with defect Ca Be Ge2 - type structure
;
_journal_name_full 'Journal of Alloys Compd.'
_journal_page_first 111
_journal_page_last 115
_journal_volume 196
_journal_year 1993
_chemical_formula_sum 'Ni1.42 Sn1.88 U'
_space_group_IT_number 129
_symmetry_space_group_name_Hall '-P 4a 2a'
_symmetry_space_group_name_H-M 'P 4/n m m :2'
_cell_angle_alpha 90
_cell_angle_beta 90
_cell_angle_gamma 90
_cell_formula_units_Z 2
_cell_length_a 4.3901
_cell_length_b 4.3901
_cell_length_c 9.2573
_cell_volume 178.416
_citation_journal_id_ASTM JALCEU
_cod_data_source_file Poettgen_JALCEU_1993_378.cif
_cod_data_source_block Ni1.42Sn1.88U1
_cod_original_cell_volume 178.4157
_cod_original_formula_sum 'Ni1.42 Sn1.88 U1'
_cod_database_code 1527941

loop_
_symmetry_equiv_pos_as_xyz
x,y,z
-y+1/2,x,z
-x+1/2,-y+1/2,z
y,-x+1/2,z
x+1/2,-y,-z
y+1/2,x+1/2,-z
-x,y+1/2,-z
-y,-x,-z
-x,-y,-z
y-1/2,-x,-z
x-1/2,y-1/2,-z
-y,x-1/2,-z
-x-1/2,y,z
-y-1/2,-x-1/2,z
x,-y-1/2,z
y,x,z

loop_
_atom_site_label
_atom_site_type_symbol
_atom_site_fract_x
_atom_site_fract_y
_atom_site_fract_z
_atom_site_occupancy
_atom_site_U_iso_or_equiv
Ni2 Ni 0.25 0.25 0.614 0.42 0.0
Sn1 Sn 0.75 0.25 0.5 0.89 0.0
Sn2 Sn 0.25 0.25 0.8705 0.62 0.0
Sn3 Sn 0.25 0.25 0.816 0.37 0.0
U1 U 0.25 0.25 0.2271 1 0.0
Ni1 Ni 0.75 0.25 0 1 0.0
